data_7046517
loop_
_publ_author_name
'Yan, Xuechao'
'Feng, Rui'
'Yan, Chunhui'
'Lei, Peng'
'Guo, Shuai'
'Huynh, Han Vinh'

_publ_section_title
;
 A palladacyclic N-heterocyclic carbene system used to probe the donating
 abilities of monoanionic chelators.
;
_journal_issue 23
_journal_name_full 'Dalton transactions (Cambridge, England : 2003)'
_journal_page_first 7830
_journal_page_last 7838
_journal_paper_doi 10.1039/c8dt01618f
_journal_volume 47
_journal_year 2018
_chemical_formula_moiety 'C26 H26 Br N3 Pd'
_chemical_formula_sum 'C26 H26 Br N3 Pd'
_chemical_formula_weight 566.81
_space_group_crystal_system monoclinic
_space_group_IT_number 14
_space_group_name_Hall '-P 2yn'
_space_group_name_H-M_alt 'P 1 21/n 1'
_symmetry_space_group_name_Hall '-P 2yn'
_symmetry_space_group_name_H-M 'P 1 21/n 1'
_atom_sites_solution_hydrogens geom
_atom_sites_solution_primary direct
_atom_sites_solution_secondary difmap
_audit_creation_date 2015-09-22
_audit_creation_method
;
  Olex2 1.1
  (compiled 2011.02.15 svn.r1672, GUI svn.r3494)
;
_audit_update_record
;
2018-02-19 deposited with the CCDC.
2018-05-16 downloaded from the CCDC.
;
_cell_angle_alpha 90.00
_cell_angle_beta 98.288(5)
_cell_angle_gamma 90.00
_cell_formula_units_Z 4
_cell_length_a 12.6065(6)
_cell_length_b 10.0844(4)
_cell_length_c 18.4740(9)
_cell_measurement_reflns_used 3148
_cell_measurement_temperature 113.8
_cell_measurement_theta_max 29.3599
_cell_measurement_theta_min 2.9397
_cell_volume 2324.05(19)
_computing_cell_refinement
;
CrysAlisPro, Agilent Technologies,
Version 1.171.35.11 (release 16-05-2011 CrysAlis171 .NET)
(compiled May 16 2011,17:55:39)
;
_computing_data_collection
;
CrysAlisPro, Agilent Technologies,
Version 1.171.35.11 (release 16-05-2011 CrysAlis171 .NET)
(compiled May 16 2011,17:55:39)
;
_computing_data_reduction
;
CrysAlisPro, Agilent Technologies,
Version 1.171.35.11 (release 16-05-2011 CrysAlis171 .NET)
(compiled May 16 2011,17:55:39)
;
_computing_molecular_graphics
;
O. V. Dolomanov, L. J. Bourhis, R. J. Gildea, J. A. K. Howard and H. Puschmann,
OLEX2: a complete structure solution, refinement and analysis program.
J. Appl. Cryst. (2009). 42, 339-341.
;
_computing_publication_material
;
O. V. Dolomanov, L. J. Bourhis, R. J. Gildea, J. A. K. Howard and H. Puschmann,
OLEX2: a complete structure solution, refinement and analysis program.
J. Appl. Cryst. (2009). 42, 339-341.
;
_computing_structure_refinement 'SHELXL-97 (Sheldrick, 1997)'
_computing_structure_solution 'A short history of SHELX (Sheldrick, 2007)/Bruker'
_diffrn_ambient_temperature 113.8
_diffrn_detector_area_resol_mean 16.0971
_diffrn_measured_fraction_theta_full 0.998
_diffrn_measured_fraction_theta_max 0.998
_diffrn_measurement_details
;
#__ type_ start__ end____ width___ exp.time_
  1 omega  -39.00    4.00   1.0000    8.0000
omega____ theta____ kappa____ phi______ frames
    -      -13.4210   89.0000  -77.0000 43

#__ type_ start__ end____ width___ exp.time_
  2 omega   14.00   55.00   1.0000    8.0000
omega____ theta____ kappa____ phi______ frames
    -      -13.4210   37.0000  120.0000 41

#__ type_ start__ end____ width___ exp.time_
  3 omega  -34.00   16.00   1.0000    8.0000
omega____ theta____ kappa____ phi______ frames
    -      -13.4210   89.0000 -167.0000 50

#__ type_ start__ end____ width___ exp.time_
  4 omega   55.00   85.00   1.0000    8.0000
omega____ theta____ kappa____ phi______ frames
    -       18.7335   37.0000 -120.0000 30

#__ type_ start__ end____ width___ exp.time_
  5 omega  -49.00   30.00   1.0000    8.0000
omega____ theta____ kappa____ phi______ frames
    -       18.7335  -77.0000    0.0000 79
;
_diffrn_measurement_device_type 'Xcalibur, Eos, Gemini'
_diffrn_measurement_method '\w scans'
_diffrn_orient_matrix_UB_11 -0.0313813000
_diffrn_orient_matrix_UB_12 0.0451790000
_diffrn_orient_matrix_UB_13 0.0173304000
_diffrn_orient_matrix_UB_21 -0.0436084000
_diffrn_orient_matrix_UB_22 -0.0451299000
_diffrn_orient_matrix_UB_23 -0.0050510000
_diffrn_orient_matrix_UB_31 0.0186340000
_diffrn_orient_matrix_UB_32 -0.0294037000
_diffrn_orient_matrix_UB_33 0.0343479000
_diffrn_radiation_monochromator graphite
_diffrn_radiation_type 'Mo K\a'
_diffrn_radiation_wavelength 0.7107
_diffrn_reflns_av_R_equivalents 0.0350
_diffrn_reflns_av_unetI/netI 0.0522
_diffrn_reflns_limit_h_max 15
_diffrn_reflns_limit_h_min -15
_diffrn_reflns_limit_k_max 11
_diffrn_reflns_limit_k_min -12
_diffrn_reflns_limit_l_max 22
_diffrn_reflns_limit_l_min -16
_diffrn_reflns_number 10476
_diffrn_reflns_theta_full 26.00
_diffrn_reflns_theta_max 26.00
_diffrn_reflns_theta_min 3.01
_diffrn_source 'Enhance (Mo) X-ray Source'
_exptl_absorpt_coefficient_mu 2.536
_exptl_absorpt_correction_T_max 1.00000
_exptl_absorpt_correction_T_min 0.62689
_exptl_absorpt_correction_type multi-scan
_exptl_absorpt_process_details
;
CrysAlisPro, Agilent Technologies,
Version 1.171.35.11 (release 16-05-2011 CrysAlis171 .NET)
(compiled May 16 2011,17:55:39)
Empirical absorption correction using spherical harmonics,
 implemented in SCALE3 ABSPACK scaling algorithm.
;
_exptl_crystal_colour yellow
_exptl_crystal_density_diffrn 1.620
_exptl_crystal_density_method 'not measured'
_exptl_crystal_description block
_exptl_crystal_F_000 1136
_exptl_crystal_size_max 0.40
_exptl_crystal_size_mid 0.36
_exptl_crystal_size_min 0.12
_refine_diff_density_max 1.385
_refine_diff_density_min -1.092
_refine_diff_density_rms 0.117
_refine_ls_extinction_method none
_refine_ls_goodness_of_fit_ref 1.023
_refine_ls_hydrogen_treatment mixed
_refine_ls_matrix_type full
_refine_ls_number_parameters 284
_refine_ls_number_reflns 4558
_refine_ls_number_restraints 6
_refine_ls_restrained_S_all 1.026
_refine_ls_R_factor_all 0.0511
_refine_ls_R_factor_gt 0.0405
_refine_ls_shift/su_max 0.001
_refine_ls_shift/su_mean 0.000
_refine_ls_structure_factor_coef Fsqd
_refine_ls_weighting_details 'calc w=1/[\s^2^(Fo^2^)+(0.0332P)^2^+6.7374P] where P=(Fo^2^+2Fc^2^)/3'
_refine_ls_weighting_scheme calc
_refine_ls_wR_factor_gt 0.0884
_refine_ls_wR_factor_ref 0.0941
_reflns_number_gt 3875
_reflns_number_total 4558
_reflns_threshold_expression >2sigma(I)
_cod_data_source_file c8dt01618f2.cif
_cod_data_source_block exp_3484
_cod_depositor_comments 'Adding full bibliography for 7046516--7046519.cif.'
_cod_original_cell_volume 2324.05(18)
_cod_database_code 7046517
_reflns_odcompleteness_completeness 99.76
_reflns_odcompleteness_iscentric 1
_reflns_odcompleteness_theta 26.32

loop_
_space_group_symop_id
_space_group_symop_operation_xyz
1 'x, y, z'
2 '-x+1/2, y+1/2, -z+1/2'
3 '-x, -y, -z'
4 'x-1/2, -y-1/2, z-1/2'

loop_
_atom_site_label
_atom_site_type_symbol
_atom_site_fract_x
_atom_site_fract_y
_atom_site_fract_z
_atom_site_U_iso_or_equiv
_atom_site_adp_type
_atom_site_occupancy
_atom_site_symmetry_multiplicity
_atom_site_calc_flag
_atom_site_refinement_flags
Pd1 Pd 0.41153(2) 0.72389(3) 0.138929(16) 0.01304(10) Uani 1 1 d .
Br1 Br 0.55702(4) 0.60359(5) 0.21942(3) 0.02793(14) Uani 1 1 d .
N1 N 0.3767(3) 0.5696(4) 0.06370(18) 0.0154(8) Uani 1 1 d .
N2 N 0.3851(3) 0.9155(4) 0.25845(18) 0.0145(7) Uani 1 1 d .
C15 C 0.4266(3) 1.0346(4) 0.2890(2) 0.0150(9) Uani 1 1 d .
C18 C 0.5423(3) 1.2627(5) 0.3241(3) 0.0231(10) Uani 1 1 d .
H18 H 0.5815 1.3417 0.3372 0.028 Uiso 1 1 calc R
C14 C 0.4359(3) 0.8818(4) 0.2014(2) 0.0142(9) Uani 1 1 d .
C6 C 0.2567(3) 0.7352(5) 0.0110(2) 0.0151(9) Uani 1 1 d .
C10 C 0.3919(4) 0.3605(5) 0.0054(3) 0.0260(11) Uani 1 1 d .
H10 H 0.4249 0.2757 0.0064 0.031 Uiso 1 1 calc R
C19 C 0.4636(3) 1.2225(5) 0.3658(2) 0.0215(10) Uani 1 1 d .
H19 H 0.4504 1.2745 0.4065 0.026 Uiso 1 1 calc R
C5 C 0.1769(3) 0.7784(5) -0.0463(2) 0.0210(10) Uani 1 1 d .
N3 N 0.5090(2) 0.9771(4) 0.19486(17) 0.0130(7) Uani 1 1 d .
C16 C 0.5060(3) 1.0746(4) 0.2480(2) 0.0133(9) Uani 1 1 d .
C9 C 0.3162(4) 0.3950(5) -0.0518(3) 0.0281(11) Uani 1 1 d .
H9 H 0.2965 0.3348 -0.0910 0.034 Uiso 1 1 calc R
C11 C 0.4207(3) 0.4495(5) 0.0627(2) 0.0198(10) Uani 1 1 d .
H11 H 0.4734 0.4237 0.1022 0.024 Uiso 1 1 calc R
C7 C 0.2999(3) 0.6055(4) 0.0069(2) 0.0150(9) Uani 1 1 d .
C13 C 0.1462(4) 0.6903(6) -0.1070(2) 0.0288(12) Uani 1 1 d .
H13 H 0.0941 0.7190 -0.1462 0.035 Uiso 1 1 calc R
C20 C 0.4050(3) 1.1082(5) 0.3485(2) 0.0192(10) Uani 1 1 d .
H20 H 0.3514 1.0808 0.3766 0.023 Uiso 1 1 calc R
C17 C 0.5645(3) 1.1908(4) 0.2647(2) 0.0180(9) Uani 1 1 d .
H17 H 0.6174 1.2191 0.2363 0.022 Uiso 1 1 calc R
C8 C 0.2675(4) 0.5203(5) -0.0523(2) 0.0228(10) Uani 1 1 d .
C12 C 0.1888(4) 0.5690(6) -0.1098(3) 0.0313(12) Uani 1 1 d .
H12 H 0.1662 0.5141 -0.1509 0.038 Uiso 1 1 calc R
C24 C 0.5822(3) 0.9720(5) 0.1391(2) 0.0187(9) Uani 1 1 d .
H24 H 0.5634 0.8899 0.1096 0.022 Uiso 1 1 calc R
C23 C 0.3279(4) 0.7816(5) 0.3570(3) 0.0316(12) Uani 1 1 d .
H23A H 0.3908 0.7243 0.3579 0.047 Uiso 1 1 calc R
H23B H 0.2680 0.7298 0.3706 0.047 Uiso 1 1 calc R
H23C H 0.3446 0.8545 0.3918 0.047 Uiso 1 1 calc R
C21 C 0.2972(3) 0.8374(5) 0.2810(3) 0.0232(10) Uani 1 1 d .
H21 H 0.2850 0.7602 0.2468 0.028 Uiso 1 1 calc R
C1 C 0.2991(3) 0.8174(4) 0.0725(2) 0.0145(9) Uani 1 1 d U
C2 C 0.2536(3) 0.9422(5) 0.0721(2) 0.0200(9) Uani 1 1 d .
H2 H 0.2782 1.0008 0.1112 0.024 Uiso 1 1 calc R
C22 C 0.1941(3) 0.9176(5) 0.2718(3) 0.0285(12) Uani 1 1 d .
H22A H 0.2031 0.9947 0.3044 0.043 Uiso 1 1 calc R
H22B H 0.1354 0.8622 0.2843 0.043 Uiso 1 1 calc R
H22C H 0.1773 0.9474 0.2210 0.043 Uiso 1 1 calc R
C25 C 0.6974(3) 0.9558(5) 0.1748(3) 0.0275(11) Uani 1 1 d .
H25A H 0.7193 1.0340 0.2048 0.041 Uiso 1 1 calc R
H25B H 0.7439 0.9463 0.1369 0.041 Uiso 1 1 calc R
H25C H 0.7036 0.8766 0.2059 0.041 Uiso 1 1 calc R
C4 C 0.1355(3) 0.9069(5) -0.0414(2) 0.0241(11) Uani 1 1 d .
H4 H 0.0815 0.9388 -0.0785 0.029 Uiso 1 1 calc R
C3 C 0.1734(3) 0.9869(5) 0.0174(2) 0.0242(10) Uani 1 1 d .
H3 H 0.1445 1.0733 0.0206 0.029 Uiso 1 1 calc R
C26 C 0.5637(4) 1.0865(5) 0.0871(3) 0.0301(12) Uani 1 1 d .
H26A H 0.4882 1.0883 0.0649 0.045 Uiso 1 1 calc R
H26B H 0.6092 1.0767 0.0486 0.045 Uiso 1 1 calc R
H26C H 0.5816 1.1695 0.1137 0.045 Uiso 1 1 calc R

loop_
_atom_site_aniso_label
_atom_site_aniso_U_11
_atom_site_aniso_U_22
_atom_site_aniso_U_33
_atom_site_aniso_U_23
_atom_site_aniso_U_13
_atom_site_aniso_U_12
Pd1 0.01203(15) 0.01497(18) 0.01189(16) -0.00144(14) 0.00097(11) 0.00054(13)
Br1 0.0258(2) 0.0290(3) 0.0264(3) -0.0008(2) -0.00493(18) 0.0050(2)
N1 0.0162(17) 0.016(2) 0.0141(17) -0.0026(16) 0.0041(13) -0.0036(15)
N2 0.0138(16) 0.0141(19) 0.0165(18) -0.0060(16) 0.0055(13) -0.0021(14)
C15 0.0125(19) 0.016(2) 0.017(2) -0.0015(19) 0.0014(15) 0.0006(17)
C18 0.020(2) 0.016(2) 0.031(3) -0.006(2) -0.0023(18) -0.0039(18)
C14 0.0114(18) 0.019(2) 0.012(2) 0.0025(18) -0.0012(15) 0.0023(17)
C6 0.0104(18) 0.021(2) 0.014(2) 0.0029(19) 0.0026(15) -0.0038(17)
C10 0.033(3) 0.018(3) 0.029(3) -0.005(2) 0.010(2) 0.003(2)
C19 0.024(2) 0.019(2) 0.022(2) -0.011(2) 0.0016(18) 0.0022(19)
C5 0.017(2) 0.026(3) 0.019(2) 0.007(2) 0.0009(17) -0.0041(19)
N3 0.0115(15) 0.0162(19) 0.0109(16) 0.0007(15) 0.0008(12) -0.0001(14)
C16 0.0102(18) 0.016(2) 0.0131(19) 0.0014(18) 0.0005(15) 0.0022(16)
C9 0.034(3) 0.028(3) 0.022(2) -0.011(2) 0.006(2) -0.008(2)
C11 0.023(2) 0.021(3) 0.016(2) 0.000(2) 0.0055(17) -0.0001(19)
C7 0.0141(19) 0.020(2) 0.0115(19) 0.0010(18) 0.0048(15) -0.0046(17)
C13 0.027(2) 0.036(3) 0.019(2) 0.003(2) -0.0085(19) -0.011(2)
C20 0.017(2) 0.020(2) 0.021(2) -0.004(2) 0.0043(17) 0.0004(18)
C17 0.017(2) 0.016(2) 0.020(2) 0.0005(19) 0.0007(17) -0.0013(17)
C8 0.029(2) 0.023(3) 0.017(2) -0.005(2) 0.0040(18) -0.008(2)
C12 0.037(3) 0.035(3) 0.019(2) -0.006(2) -0.005(2) -0.009(2)
C24 0.019(2) 0.023(3) 0.016(2) -0.003(2) 0.0088(16) -0.0052(18)
C23 0.033(3) 0.029(3) 0.036(3) 0.006(2) 0.015(2) -0.004(2)
C21 0.019(2) 0.023(3) 0.029(2) -0.005(2) 0.0102(18) -0.0081(19)
C1 0.0162(11) 0.0144(12) 0.0144(11) 0.0015(9) 0.0068(9) 0.0009(9)
C2 0.020(2) 0.021(2) 0.019(2) -0.003(2) 0.0050(17) -0.0013(19)
C22 0.018(2) 0.038(3) 0.031(3) -0.012(2) 0.0075(19) -0.005(2)
C25 0.019(2) 0.036(3) 0.030(3) -0.001(2) 0.0101(19) 0.002(2)
C4 0.018(2) 0.031(3) 0.022(2) 0.009(2) -0.0006(18) 0.000(2)
C3 0.026(2) 0.020(3) 0.030(3) 0.010(2) 0.0138(19) 0.009(2)
C26 0.029(2) 0.040(3) 0.023(2) 0.001(2) 0.0081(19) -0.008(2)

loop_
_atom_type_symbol
_atom_type_description
_atom_type_scat_dispersion_real
_atom_type_scat_dispersion_imag
_atom_type_scat_source
C C 0.0033 0.0016 'International Tables Vol C Tables 4.2.6.8 and 6.1.1.4'
H H 0.0000 0.0000 'International Tables Vol C Tables 4.2.6.8 and 6.1.1.4'
Br Br -0.2901 2.4595 'International Tables Vol C Tables 4.2.6.8 and 6.1.1.4'
N N 0.0061 0.0033 'International Tables Vol C Tables 4.2.6.8 and 6.1.1.4'
Pd Pd -0.9988 1.0072 'International Tables Vol C Tables 4.2.6.8 and 6.1.1.4'

loop_
_geom_angle_atom_site_label_1
_geom_angle_atom_site_label_2
_geom_angle_atom_site_label_3
_geom_angle
N1 Pd1 Br1 95.73(10)
C14 Pd1 Br1 90.26(11)
C14 Pd1 N1 173.72(15)
C14 Pd1 C1 90.91(17)
C1 Pd1 Br1 178.04(12)
C1 Pd1 N1 83.05(16)
C11 N1 Pd1 129.6(3)
C11 N1 C7 118.6(4)
C7 N1 Pd1 111.7(3)
C15 N2 C21 126.9(4)
C14 N2 C15 109.9(3)
C14 N2 C21 123.2(4)
N2 C15 C16 106.5(4)
C20 C15 N2 132.6(4)
C20 C15 C16 120.9(4)
C19 C18 H18 119.1
C17 C18 H18 119.1
C17 C18 C19 121.9(4)
N2 C14 Pd1 127.6(3)
N3 C14 Pd1 125.2(3)
N3 C14 N2 107.3(4)
C5 C6 C7 118.6(4)
C5 C6 C1 123.5(4)
C7 C6 C1 117.9(3)
C9 C10 H10 120.0
C9 C10 C11 120.1(5)
C11 C10 H10 120.0
C18 C19 H19 119.6
C20 C19 C18 120.8(4)
C20 C19 H19 119.6
C6 C5 C13 118.3(4)
C4 C5 C6 117.7(4)
C4 C5 C13 124.0(4)
C14 N3 C16 110.6(3)
C14 N3 C24 122.7(4)
C16 N3 C24 126.8(3)
N3 C16 C15 105.8(4)
N3 C16 C17 132.9(4)
C17 C16 C15 121.3(4)
C10 C9 H9 120.3
C10 C9 C8 119.4(4)
C8 C9 H9 120.3
N1 C11 C10 122.1(4)
N1 C11 H11 119.0
C10 C11 H11 119.0
N1 C7 C6 115.9(4)
N1 C7 C8 121.9(4)
C8 C7 C6 122.2(4)
C5 C13 H13 119.0
C12 C13 C5 122.0(4)
C12 C13 H13 119.0
C15 C20 H20 121.0
C19 C20 C15 118.0(4)
C19 C20 H20 121.0
C18 C17 C16 117.1(4)
C18 C17 H17 121.4
C16 C17 H17 121.4
C9 C8 C7 117.9(4)
C9 C8 C12 124.7(4)
C7 C8 C12 117.4(4)
C13 C12 C8 121.5(5)
C13 C12 H12 119.2
C8 C12 H12 119.2
N3 C24 H24 106.6
N3 C24 C25 110.8(3)
N3 C24 C26 111.4(4)
C25 C24 H24 106.6
C26 C24 H24 106.6
C26 C24 C25 114.4(4)
H23A C23 H23B 109.5
H23A C23 H23C 109.5
H23B C23 H23C 109.5
C21 C23 H23A 109.5
C21 C23 H23B 109.5
C21 C23 H23C 109.5
N2 C21 C23 111.2(4)
N2 C21 H21 107.0
N2 C21 C22 110.6(4)
C23 C21 H21 107.0
C23 C21 C22 113.6(4)
C22 C21 H21 107.0
C6 C1 Pd1 111.5(3)
C2 C1 Pd1 134.2(3)
C2 C1 C6 114.3(4)
C1 C2 H2 118.2
C1 C2 C3 123.6(4)
C3 C2 H2 118.2
C21 C22 H22A 109.5
C21 C22 H22B 109.5
C21 C22 H22C 109.5
H22A C22 H22B 109.5
H22A C22 H22C 109.5
H22B C22 H22C 109.5
C24 C25 H25A 109.5
C24 C25 H25B 109.5
C24 C25 H25C 109.5
H25A C25 H25B 109.5
H25A C25 H25C 109.5
H25B C25 H25C 109.5
C5 C4 H4 120.0
C3 C4 C5 120.0(4)
C3 C4 H4 120.0
C2 C3 H3 119.6
C4 C3 C2 120.8(4)
C4 C3 H3 119.6
C24 C26 H26A 109.5
C24 C26 H26B 109.5
C24 C26 H26C 109.5
H26A C26 H26B 109.5
H26A C26 H26C 109.5
H26B C26 H26C 109.5

loop_
_geom_bond_atom_site_label_1
_geom_bond_atom_site_label_2
_geom_bond_distance
Pd1 Br1 2.5020(5)
Pd1 N1 2.091(3)
Pd1 C14 1.965(4)
Pd1 C1 1.975(4)
N1 C11 1.334(6)
N1 C7 1.370(5)
N2 C15 1.396(5)
N2 C14 1.353(5)
N2 C21 1.468(5)
C15 C16 1.399(6)
C15 C20 1.385(6)
C18 H18 0.9500
C18 C19 1.400(7)
C18 C17 1.378(6)
C14 N3 1.348(5)
C6 C5 1.419(5)
C6 C7 1.423(6)
C6 C1 1.445(6)
C10 H10 0.9500
C10 C9 1.364(7)
C10 C11 1.395(6)
C19 H19 0.9500
C19 C20 1.383(6)
C5 C13 1.439(7)
C5 C4 1.404(7)
N3 C16 1.394(5)
N3 C24 1.480(5)
C16 C17 1.395(6)
C9 H9 0.9500
C9 C8 1.404(7)
C11 H11 0.9500
C7 C8 1.405(6)
C13 H13 0.9500
C13 C12 1.340(7)
C20 H20 0.9500
C17 H17 0.9500
C8 C12 1.432(6)
C12 H12 0.9500
C24 H24 1.0000
C24 C25 1.515(6)
C24 C26 1.499(7)
C23 H23A 0.9800
C23 H23B 0.9800
C23 H23C 0.9800
C23 C21 1.511(7)
C21 H21 1.0000
C21 C22 1.520(6)
C1 C2 1.383(6)
C2 H2 0.9500
C2 C3 1.397(6)
C22 H22A 0.9800
C22 H22B 0.9800
C22 H22C 0.9800
C25 H25A 0.9800
C25 H25B 0.9800
C25 H25C 0.9800
C4 H4 0.9500
C4 C3 1.381(7)
C3 H3 0.9500
C26 H26A 0.9800
C26 H26B 0.9800
C26 H26C 0.9800

loop_
_geom_torsion_atom_site_label_1
_geom_torsion_atom_site_label_2
_geom_torsion_atom_site_label_3
_geom_torsion_atom_site_label_4
_geom_torsion
Pd1 N1 C11 C10 -176.1(3)
Pd1 N1 C7 C6 -2.2(4)
Pd1 N1 C7 C8 176.6(3)
Pd1 C14 N3 C16 -179.6(3)
Pd1 C14 N3 C24 -1.1(5)
Pd1 C1 C2 C3 179.7(3)
Br1 Pd1 N1 C11 0.2(4)
Br1 Pd1 N1 C7 -176.9(3)
Br1 Pd1 C14 N2 -93.2(3)
Br1 Pd1 C14 N3 86.1(3)
Br1 Pd1 C1 C6 51(4)
Br1 Pd1 C1 C2 -129(4)
N1 Pd1 C14 N2 104.3(14)
N1 Pd1 C14 N3 -76.3(14)
N1 Pd1 C1 C6 -0.6(3)
N1 Pd1 C1 C2 179.6(4)
N1 C7 C8 C9 0.3(6)
N1 C7 C8 C12 -178.3(4)
N2 C15 C16 N3 -0.2(4)
N2 C15 C16 C17 -179.6(3)
N2 C15 C20 C19 178.2(4)
N2 C14 N3 C16 -0.1(4)
N2 C14 N3 C24 178.4(3)
C15 N2 C14 Pd1 179.4(3)
C15 N2 C14 N3 -0.1(4)
C15 N2 C21 C23 -66.0(6)
C15 N2 C21 C22 61.2(5)
C15 C16 C17 C18 1.5(6)
C18 C19 C20 C15 0.2(6)
C14 Pd1 N1 C11 162.5(12)
C14 Pd1 N1 C7 -14.5(15)
C14 Pd1 C1 C6 177.6(3)
C14 Pd1 C1 C2 -2.2(4)
C14 N2 C15 C16 0.2(4)
C14 N2 C15 C20 -177.7(4)
C14 N2 C21 C23 116.4(5)
C14 N2 C21 C22 -116.4(4)
C14 N3 C16 C15 0.2(4)
C14 N3 C16 C17 179.4(4)
C14 N3 C24 C25 -113.7(4)
C14 N3 C24 C26 117.8(4)
C6 C5 C13 C12 1.4(7)
C6 C5 C4 C3 0.7(6)
C6 C7 C8 C9 179.1(4)
C6 C7 C8 C12 0.4(6)
C6 C1 C2 C3 -0.1(6)
C10 C9 C8 C7 0.2(7)
C10 C9 C8 C12 178.8(5)
C19 C18 C17 C16 -0.8(6)
C5 C6 C7 N1 179.9(4)
C5 C6 C7 C8 1.1(6)
C5 C6 C1 Pd1 -178.3(3)
C5 C6 C1 C2 1.5(6)
C5 C13 C12 C8 0.0(8)
C5 C4 C3 C2 0.7(7)
N3 C16 C17 C18 -177.7(4)
C16 C15 C20 C19 0.5(6)
C16 N3 C24 C25 64.5(6)
C16 N3 C24 C26 -64.0(5)
C9 C10 C11 N1 -0.2(7)
C9 C8 C12 C13 -179.5(5)
C11 N1 C7 C6 -179.6(4)
C11 N1 C7 C8 -0.8(6)
C11 C10 C9 C8 -0.3(7)
C7 N1 C11 C10 0.7(6)
C7 C6 C5 C13 -1.9(6)
C7 C6 C5 C4 -179.8(4)
C7 C6 C1 Pd1 -0.4(5)
C7 C6 C1 C2 179.5(4)
C7 C8 C12 C13 -1.0(7)
C13 C5 C4 C3 -177.0(4)
C20 C15 C16 N3 178.0(4)
C20 C15 C16 C17 -1.3(6)
C17 C18 C19 C20 0.0(7)
C24 N3 C16 C15 -178.2(4)
C24 N3 C16 C17 1.0(7)
C21 N2 C15 C16 -177.7(4)
C21 N2 C15 C20 4.4(7)
C21 N2 C14 Pd1 -2.6(6)
C21 N2 C14 N3 177.9(4)
C1 Pd1 N1 C11 178.6(4)
C1 Pd1 N1 C7 1.6(3)
C1 Pd1 C14 N2 88.3(4)
C1 Pd1 C14 N3 -92.3(3)
C1 C6 C5 C13 176.0(4)
C1 C6 C5 C4 -1.8(6)
C1 C6 C7 N1 1.8(5)
C1 C6 C7 C8 -177.0(4)
C1 C2 C3 C4 -1.0(7)
C4 C5 C13 C12 179.1(5)
